data_7159732
loop_
_publ_author_name
'Shahid, M.'
'Muthuraja, Perumal'
'Gopinath, Purushothaman'

_publ_section_title
;
 Substituent-controlled regioselective arylation of carbazoles using dual
 catalysis.
;
_journal_issue 4
_journal_name_full 'Organic &amp; biomolecular chemistry'
_journal_page_first 753
_journal_page_last 758
_journal_paper_doi 10.1039/d3ob01827j
_journal_volume 22
_journal_year 2024
_chemical_formula_sum 'C23 H17 N3 O'
_chemical_formula_weight 351.41
_space_group_crystal_system monoclinic
_space_group_IT_number 14
_space_group_name_Hall '-P 2ybc'
_space_group_name_H-M_alt 'P 1 21/c 1'
_atom_sites_solution_hydrogens geom
_audit_creation_method SHELXL-2019/1
_audit_update_record
;
2023-06-06 deposited with the CCDC.	2023-12-18 downloaded from the CCDC.
;
_cell_angle_alpha 90
_cell_angle_beta 115.924(3)
_cell_angle_gamma 90
_cell_formula_units_Z 4
_cell_length_a 12.1412(11)
_cell_length_b 12.7990(9)
_cell_length_c 12.1671(7)
_cell_measurement_reflns_used 2667
_cell_measurement_temperature 149(2)
_cell_measurement_theta_max 25.351
_cell_measurement_theta_min 1.865
_cell_volume 1700.5(2)
_computing_structure_refinement 'SHELXL-2019/1 (Sheldrick, 2019)'
_diffrn_ambient_temperature 149(2)
_diffrn_measured_fraction_theta_full 0.913
_diffrn_measured_fraction_theta_max 0.915
_diffrn_measurement_device_type Bruker_D8_venture
_diffrn_radiation_type MoK\a
_diffrn_radiation_wavelength 0.71073
_diffrn_reflns_av_R_equivalents 0.0508
_diffrn_reflns_av_unetI/netI 0.0426
_diffrn_reflns_Laue_measured_fraction_full 0.913
_diffrn_reflns_Laue_measured_fraction_max 0.915
_diffrn_reflns_limit_h_max 15
_diffrn_reflns_limit_h_min -10
_diffrn_reflns_limit_k_max 15
_diffrn_reflns_limit_k_min -15
_diffrn_reflns_limit_l_max 14
_diffrn_reflns_limit_l_min -14
_diffrn_reflns_number 6831
_diffrn_reflns_point_group_measured_fraction_full 0.913
_diffrn_reflns_point_group_measured_fraction_max 0.915
_diffrn_reflns_theta_full 25.242
_diffrn_reflns_theta_max 25.551
_diffrn_reflns_theta_min 1.865
_diffrn_source Mo
_exptl_absorpt_coefficient_mu 0.086
_exptl_crystal_density_diffrn 1.373
_exptl_crystal_description block
_exptl_crystal_F_000 736
_refine_diff_density_max 0.168
_refine_diff_density_min -0.272
_refine_diff_density_rms 0.050
_refine_ls_extinction_method none
_refine_ls_goodness_of_fit_ref 1.072
_refine_ls_hydrogen_treatment constr
_refine_ls_matrix_type full
_refine_ls_number_parameters 245
_refine_ls_number_reflns 3166
_refine_ls_number_restraints 0
_refine_ls_restrained_S_all 1.072
_refine_ls_R_factor_all 0.0527
_refine_ls_R_factor_gt 0.0451
_refine_ls_shift/su_max 0.000
_refine_ls_shift/su_mean 0.000
_refine_ls_structure_factor_coef Fsqd
_refine_ls_weighting_details 'w=1/[\s^2^(Fo^2^)+(0.0483P)^2^+0.6936P] where P=(Fo^2^+2Fc^2^)/3'
_refine_ls_weighting_scheme calc
_refine_ls_wR_factor_gt 0.1127
_refine_ls_wR_factor_ref 0.1206
_reflns_Friedel_coverage 0.000
_reflns_number_gt 2667
_reflns_number_total 3166
_reflns_threshold_expression 'I > 2\s(I)'
_cod_data_source_file d3ob01827j2.cif
_cod_data_source_block mo_CARB2OMe_0m_a
_cod_depositor_comments
;
Adding full bibliography for 7159731--7159734.cif.

2025-01-30
Z value and formula fixed to values more according to usual
chemical conventions.                 miguel
;
_cod_original_formula_sum 'C2.71 H2 N0.35 O0.12'
_cod_original_formula_weight 41.34
_cod_original_formula_units_Z 34
_cod_original_sg_symbol_H-M 'P 21/c'
_cod_database_code 7159732
_shelx_shelxl_version_number 2019/1
_shelx_space_group_comment
;
The symmetry employed for this shelxl refinement is uniquely defined
by the following loop, which should always be used as a source of
symmetry information in preference to the above space-group names.
They are only intended as comments.
;

loop_
_space_group_symop_operation_xyz
'x, y, z'
'-x, y+1/2, -z+1/2'
'-x, -y, -z'
'x, -y-1/2, z-1/2'

loop_
_atom_site_label
_atom_site_type_symbol
_atom_site_fract_x
_atom_site_fract_y
_atom_site_fract_z
_atom_site_U_iso_or_equiv
_atom_site_adp_type
_atom_site_occupancy
_atom_site_site_symmetry_order
_atom_site_calc_flag
_atom_site_refinement_flags_posn
_atom_site_refinement_flags_adp
_atom_site_refinement_flags_occupancy
_atom_site_disorder_assembly
_atom_site_disorder_group
O001 O 0.80045(13) 0.67915(9) 0.82148(11) 0.0313(3) Uani 1 1 d . . . . .
N002 N 0.68746(14) 0.47486(10) 0.45006(12) 0.0233(3) Uani 1 1 d . . . . .
N003 N 0.76231(14) 0.33848(10) 0.59103(12) 0.0245(3) Uani 1 1 d . . . . .
N004 N 0.80615(15) 0.34681(11) 0.41832(13) 0.0280(3) Uani 1 1 d . . . . .
C005 C 0.67515(16) 0.55051(11) 0.52809(15) 0.0214(3) Uani 1 1 d . . . . .
C006 C 0.91978(17) 0.47797(12) 0.82448(15) 0.0233(4) Uani 1 1 d . . . . .
H006 H 0.866852 0.475179 0.863292 0.028 Uiso 1 1 calc R U . . .
C007 C 0.88054(16) 0.52742(11) 0.71166(14) 0.0214(3) Uani 1 1 d . . . . .
C008 C 0.75604(16) 0.38182(12) 0.48929(14) 0.0218(3) Uani 1 1 d . . . . .
C009 C 0.75741(16) 0.57557(12) 0.64835(15) 0.0220(3) Uani 1 1 d . . . . .
C00A C 0.56746(17) 0.60770(12) 0.46147(15) 0.0232(4) Uani 1 1 d . . . . .
C00B C 0.72003(17) 0.65636(12) 0.70298(15) 0.0245(4) Uani 1 1 d . . . . .
C00C C 0.96154(17) 0.53138(12) 0.65798(15) 0.0238(4) Uani 1 1 d . . . . .
H00C H 0.937697 0.566393 0.582145 0.029 Uiso 1 1 calc R U . . .
C00D C 0.51339(17) 0.56796(12) 0.33741(15) 0.0242(4) Uani 1 1 d . . . . .
C00E C 1.03481(17) 0.43283(12) 0.88090(15) 0.0267(4) Uani 1 1 d . . . . .
H00E H 1.059769 0.399786 0.958023 0.032 Uiso 1 1 calc R U . . .
C00F C 0.61094(18) 0.71199(13) 0.63899(16) 0.0276(4) Uani 1 1 d . . . . .
H00F H 0.588262 0.765656 0.679054 0.033 Uiso 1 1 calc R U . . .
C00G C 0.59005(17) 0.48741(12) 0.33263(15) 0.0241(4) Uani 1 1 d . . . . .
C00H C 0.87502(19) 0.26184(13) 0.45948(16) 0.0309(4) Uani 1 1 d . . . . .
H00H H 0.913345 0.233860 0.412587 0.037 Uiso 1 1 calc R U . . .
C00I C 1.07640(18) 0.48484(13) 0.71397(16) 0.0287(4) Uani 1 1 d . . . . .
H00I H 1.129518 0.486910 0.675340 0.034 Uiso 1 1 calc R U . . .
C00J C 0.83284(19) 0.25342(12) 0.62897(15) 0.0286(4) Uani 1 1 d . . . . .
H00J H 0.841126 0.220196 0.702001 0.034 Uiso 1 1 calc R U . . .
C00K C 0.53648(17) 0.68920(12) 0.51834(16) 0.0264(4) Uani 1 1 d . . . . .
H00K H 0.464362 0.728924 0.474176 0.032 Uiso 1 1 calc R U . . .
C00L C 1.11394(18) 0.43513(13) 0.82665(16) 0.0290(4) Uani 1 1 d . . . . .
H00L H 1.192439 0.403412 0.865438 0.035 Uiso 1 1 calc R U . . .
C00M C 0.40940(18) 0.59539(13) 0.23206(16) 0.0291(4) Uani 1 1 d . . . . .
H00M H 0.357244 0.649921 0.234106 0.035 Uiso 1 1 calc R U . . .
C00N C 0.89372(19) 0.21202(13) 0.56729(16) 0.0325(4) Uani 1 1 d . . . . .
H00N H 0.945579 0.152766 0.596642 0.039 Uiso 1 1 calc R U . . .
C00O C 0.56419(18) 0.43297(14) 0.22519(15) 0.0296(4) Uani 1 1 d . . . . .
H00O H 0.615852 0.378238 0.222591 0.036 Uiso 1 1 calc R U . . .
C00P C 0.7640(2) 0.75672(14) 0.88303(18) 0.0347(4) Uani 1 1 d . . . . .
H00A H 0.826211 0.762634 0.967867 0.052 Uiso 1 1 calc R U . . .
H00B H 0.685497 0.736737 0.881784 0.052 Uiso 1 1 calc R U . . .
H00D H 0.755070 0.824100 0.841737 0.052 Uiso 1 1 calc R U . . .
C00Q C 0.38336(19) 0.54234(15) 0.12500(16) 0.0329(4) Uani 1 1 d . . . . .
H00Q H 0.312893 0.560582 0.052687 0.039 Uiso 1 1 calc R U . . .
C00R C 0.4600(2) 0.46174(15) 0.12194(17) 0.0339(4) Uani 1 1 d . . . . .
H00R H 0.440057 0.425847 0.047293 0.041 Uiso 1 1 calc R U . . .

loop_
_atom_site_aniso_label
_atom_site_aniso_U_11
_atom_site_aniso_U_22
_atom_site_aniso_U_33
_atom_site_aniso_U_23
_atom_site_aniso_U_13
_atom_site_aniso_U_12
O001 0.0284(8) 0.0314(6) 0.0290(7) -0.0089(5) 0.0080(6) 0.0034(5)
N002 0.0233(9) 0.0225(6) 0.0196(7) 0.0002(5) 0.0052(6) 0.0021(5)
N003 0.0268(9) 0.0226(7) 0.0220(7) -0.0005(5) 0.0089(6) -0.0018(6)
N004 0.0320(10) 0.0284(7) 0.0259(7) 0.0005(6) 0.0148(7) 0.0035(6)
C005 0.0232(10) 0.0174(7) 0.0244(8) 0.0021(6) 0.0111(7) -0.0010(6)
C006 0.0251(10) 0.0218(7) 0.0214(8) -0.0012(6) 0.0088(7) -0.0037(6)
C007 0.0206(9) 0.0178(7) 0.0223(8) -0.0026(6) 0.0061(7) -0.0013(6)
C008 0.0203(9) 0.0204(7) 0.0217(8) -0.0007(6) 0.0064(7) -0.0013(6)
C009 0.0216(10) 0.0203(7) 0.0235(8) 0.0021(6) 0.0094(7) -0.0004(6)
C00A 0.0223(10) 0.0218(7) 0.0251(8) 0.0037(6) 0.0099(7) -0.0019(6)
C00B 0.0248(10) 0.0235(8) 0.0248(8) -0.0019(6) 0.0103(8) -0.0029(6)
C00C 0.0263(10) 0.0229(8) 0.0217(8) 0.0016(6) 0.0099(7) -0.0004(6)
C00D 0.0238(10) 0.0230(8) 0.0233(8) 0.0044(6) 0.0081(7) -0.0021(6)
C00E 0.0286(11) 0.0225(8) 0.0233(8) 0.0029(6) 0.0061(8) -0.0008(6)
C00F 0.0262(10) 0.0244(8) 0.0329(9) -0.0010(7) 0.0136(8) 0.0021(7)
C00G 0.0231(10) 0.0250(8) 0.0210(8) 0.0040(6) 0.0067(7) -0.0015(6)
C00H 0.0344(12) 0.0325(9) 0.0272(9) -0.0027(7) 0.0147(9) 0.0069(8)
C00I 0.0263(11) 0.0304(8) 0.0320(10) 0.0010(7) 0.0151(8) 0.0013(7)
C00J 0.0335(12) 0.0240(8) 0.0210(8) 0.0027(6) 0.0051(8) -0.0001(7)
C00K 0.0207(10) 0.0233(8) 0.0344(9) 0.0044(6) 0.0114(8) 0.0029(6)
C00L 0.0224(10) 0.0269(8) 0.0311(9) 0.0013(7) 0.0057(8) 0.0032(7)
C00M 0.0242(10) 0.0311(9) 0.0287(9) 0.0057(7) 0.0085(8) 0.0021(7)
C00N 0.0351(12) 0.0238(8) 0.0320(10) 0.0008(7) 0.0086(9) 0.0075(7)
C00O 0.0312(11) 0.0302(9) 0.0233(9) 0.0005(6) 0.0080(8) 0.0020(7)
C00P 0.0395(13) 0.0293(9) 0.0322(10) -0.0077(7) 0.0129(9) 0.0048(8)
C00Q 0.0261(11) 0.0419(10) 0.0233(9) 0.0063(7) 0.0040(8) 0.0015(8)
C00R 0.0343(12) 0.0394(10) 0.0224(9) -0.0006(7) 0.0071(8) -0.0034(8)

loop_
_atom_type_symbol
_atom_type_description
_atom_type_scat_dispersion_real
_atom_type_scat_dispersion_imag
_atom_type_scat_source
C C 0.0033 0.0016 'International Tables Vol C Tables 4.2.6.8 and 6.1.1.4'
H H 0.0000 0.0000 'International Tables Vol C Tables 4.2.6.8 and 6.1.1.4'
N N 0.0061 0.0033 'International Tables Vol C Tables 4.2.6.8 and 6.1.1.4'
O O 0.0106 0.0060 'International Tables Vol C Tables 4.2.6.8 and 6.1.1.4'

loop_
_geom_angle_atom_site_label_1
_geom_angle_atom_site_label_2
_geom_angle_atom_site_label_3
_geom_angle
_geom_angle_site_symmetry_1
_geom_angle_site_symmetry_3
_geom_angle_publ_flag
C00B O001 C00P 117.24(15) . . ?
C005 N002 C00G 108.38(13) . . ?
C005 N002 C008 124.94(14) . . ?
C00G N002 C008 123.25(13) . . ?
C008 N003 C00J 115.42(15) . . ?
C00H N004 C008 114.91(14) . . ?
C009 C005 C00A 122.80(14) . . ?
C009 C005 N002 128.58(15) . . ?
C00A C005 N002 108.38(14) . . ?
C00E C006 C007 120.96(16) . . ?
C006 C007 C00C 117.97(16) . . ?
C006 C007 C009 122.23(15) . . ?
C00C C007 C009 119.79(14) . . ?
N003 C008 N004 127.38(15) . . ?
N003 C008 N002 116.92(14) . . ?
N004 C008 N002 115.70(14) . . ?
C005 C009 C00B 115.56(15) . . ?
C005 C009 C007 122.93(14) . . ?
C00B C009 C007 121.31(15) . . ?
C00K C00A C005 119.28(15) . . ?
C00K C00A C00D 133.08(16) . . ?
C005 C00A C00D 107.54(14) . . ?
O001 C00B C00F 122.72(15) . . ?
O001 C00B C009 115.08(15) . . ?
C00F C00B C009 122.16(15) . . ?
C00I C00C C007 120.99(15) . . ?
C00M C00D C00G 119.73(16) . . ?
C00M C00D C00A 133.19(16) . . ?
C00G C00D C00A 107.07(15) . . ?
C00L C00E C006 120.99(15) . . ?
C00K C00F C00B 120.32(15) . . ?
C00O C00G C00D 121.63(17) . . ?
C00O C00G N002 129.79(16) . . ?
C00D C00G N002 108.57(14) . . ?
N004 C00H C00N 123.31(16) . . ?
C00C C00I C00L 120.25(16) . . ?
N003 C00J C00N 122.95(15) . . ?
C00F C00K C00A 119.65(16) . . ?
C00E C00L C00I 118.81(17) . . ?
C00Q C00M C00D 119.09(17) . . ?
C00J C00N C00H 115.88(16) . . ?
C00R C00O C00G 117.38(17) . . ?
C00M C00Q C00R 120.51(18) . . ?
C00O C00R C00Q 121.66(17) . . ?

loop_
_geom_bond_atom_site_label_1
_geom_bond_atom_site_label_2
_geom_bond_distance
_geom_bond_site_symmetry_2
_geom_bond_publ_flag
O001 C00B 1.373(2) . ?
O001 C00P 1.426(2) . ?
N002 C005 1.409(2) . ?
N002 C00G 1.410(2) . ?
N002 C008 1.411(2) . ?
N003 C008 1.328(2) . ?
N003 C00J 1.336(2) . ?
N004 C00H 1.329(2) . ?
N004 C008 1.333(2) . ?
C005 C009 1.401(2) . ?
C005 C00A 1.406(2) . ?
C006 C00E 1.385(3) . ?
C006 C007 1.393(2) . ?
C007 C00C 1.399(2) . ?
C007 C009 1.484(2) . ?
C009 C00B 1.407(2) . ?
C00A C00K 1.391(2) . ?
C00A C00D 1.450(2) . ?
C00B C00F 1.402(3) . ?
C00C C00I 1.390(3) . ?
C00D C00M 1.395(2) . ?
C00D C00G 1.407(2) . ?
C00E C00L 1.384(3) . ?
C00F C00K 1.377(2) . ?
C00G C00O 1.391(2) . ?
C00H C00N 1.385(3) . ?
C00I C00L 1.395(2) . ?
C00J C00N 1.369(3) . ?
C00M C00Q 1.378(3) . ?
C00O C00R 1.387(3) . ?
C00Q C00R 1.400(3) . ?
